data_4107817
loop_
_publ_author_name
'Xinjun Luan'
'Ronaldo Mariz'
'Michele Gatti'
'Chiara Costabile'
'Albert Poater'
'Luigi Cavallo'
'Anthony Linden'
'Reto Dorta'

_publ_section_title
;
 Identification and Characterization of a New Family of Catalytically
 Highly Active Imidazolin-2-ylidenes
;
_journal_name_full 'Journal of the American Chemical Society'
_journal_page_first 6848
_journal_page_last 6858
_journal_paper_doi 10.1021/ja800861p
_journal_volume 130
_journal_year 2008
_chemical_formula_moiety 'C46 H36 N4'
_chemical_formula_sum 'C46 H36 N4'
_chemical_formula_weight 644.82
_chemical_name_systematic
; 
 ? 
;
_space_group_IT_number 2
_symmetry_cell_setting triclinic
_symmetry_Int_Tables_number 2
_symmetry_space_group_name_Hall '-P 1'
_symmetry_space_group_name_H-M 'P -1'
_atom_sites_solution_hydrogens geom
_atom_sites_solution_primary direct
_atom_sites_solution_secondary difmap
_audit_creation_date 06-10-04
_audit_creation_method SHELXL-97
_cell_angle_alpha 85.0784(16)
_cell_angle_beta 86.6572(15)
_cell_angle_gamma 71.8680(16)
_cell_formula_units_Z 1
_cell_length_a 7.9161(2)
_cell_length_b 8.0645(2)
_cell_length_c 13.5869(4)
_cell_measurement_reflns_used 4609
_cell_measurement_temperature 160(1)
_cell_measurement_theta_max 30.0
_cell_measurement_theta_min 2.0
_cell_volume 820.81(4)
_computing_cell_refinement 'DENZO-SMN (Otwinowski & Minor, 1997)'
_computing_data_collection 'COLLECT (Nonius, 2000)'
_computing_data_reduction 'DENZO-SMN and SCALEPACK (Otwinowski & Minor, 1997)'
_computing_molecular_graphics 'ORTEPII (Johnson, 1976)'
_computing_publication_material 'SHELXL97 and PLATON (Spek, 2006)'
_computing_structure_refinement 'SHELXL97 (Sheldrick, 1997)'
_computing_structure_solution 'SIR92 (Altomare et al., 1994)'
_diffrn_ambient_temperature 160(1)
_diffrn_detector '65 mm CCD camera on \k goniostat'
_diffrn_detector_area_resol_mean 9
_diffrn_measured_fraction_theta_full 0.996
_diffrn_measured_fraction_theta_max 0.996
_diffrn_measurement_device_type 'Nonius KappaCCD area-detector diffractometer'
_diffrn_measurement_method '\f and \w scans with \k offsets'
_diffrn_radiation_monochromator 'horizontally mounted graphite crystal'
_diffrn_radiation_source 'Nonius FR590 sealed tube generator'
_diffrn_radiation_type 'Mo K\a'
_diffrn_radiation_wavelength 0.71073
_diffrn_reflns_av_R_equivalents 0.0580
_diffrn_reflns_av_sigmaI/netI 0.0474
_diffrn_reflns_limit_h_max 11
_diffrn_reflns_limit_h_min 0
_diffrn_reflns_limit_k_max 11
_diffrn_reflns_limit_k_min -10
_diffrn_reflns_limit_l_max 19
_diffrn_reflns_limit_l_min -18
_diffrn_reflns_number 23404
_diffrn_reflns_theta_full 30.00
_diffrn_reflns_theta_max 30.00
_diffrn_reflns_theta_min 2.66
_diffrn_standards_decay_% 0
_diffrn_standards_number 0
_exptl_absorpt_coefficient_mu 0.0767
_exptl_absorpt_correction_type none
_exptl_crystal_colour red
_exptl_crystal_density_diffrn 1.304
_exptl_crystal_description prism
_exptl_crystal_F_000 340
_exptl_crystal_size_max 0.32
_exptl_crystal_size_mid 0.25
_exptl_crystal_size_min 0.15
_refine_diff_density_max 0.442
_refine_diff_density_min -0.276
_refine_diff_density_rms 0.069
_refine_ls_extinction_coef 0.083(16)
_refine_ls_extinction_expression Fc^*^=kFc[1+0.001xFc^2^\l^3^/sin(2\q)]^-1/4^
_refine_ls_extinction_method SHELXL
_refine_ls_goodness_of_fit_ref 1.026
_refine_ls_hydrogen_treatment constr
_refine_ls_matrix_type full
_refine_ls_number_parameters 227
_refine_ls_number_reflns 4775
_refine_ls_number_restraints 0
_refine_ls_restrained_S_all 1.026
_refine_ls_R_factor_all 0.0705
_refine_ls_R_factor_gt 0.0562
_refine_ls_shift/su_max 0.001
_refine_ls_shift/su_mean 0.000
_refine_ls_structure_factor_coef Fsqd
_refine_ls_weighting_details 'w=1/[\s^2^(Fo^2^)+(0.0964P)^2^+0.2125P] where P=(Fo^2^+2Fc^2^)/3'
_refine_ls_weighting_scheme calc
_refine_ls_wR_factor_gt 0.1502
_refine_ls_wR_factor_ref 0.1638
_reflns_number_gt 3826
_reflns_number_total 4775
_reflns_threshold_expression 'I > 2\s(I)'
_cod_data_source_file ja800861p-file009.cif
_cod_data_source_block DT0621
_cod_original_sg_symbol_H-M 'P -1 '
_cod_database_code 4107817

loop_
_symmetry_equiv_pos_as_xyz
'x, y, z'
'-x, -y, -z'

loop_
_atom_site_label
_atom_site_type_symbol
_atom_site_fract_x
_atom_site_fract_y
_atom_site_fract_z
_atom_site_U_iso_or_equiv
_atom_site_adp_type
_atom_site_occupancy
_atom_site_symmetry_multiplicity
_atom_site_calc_flag
_atom_site_refinement_flags
N1 N 0.64784(13) 0.31237(12) 0.58024(7) 0.0174(2) Uani 1 1 d .
N3 N 0.53692(12) 0.30295(12) 0.42670(7) 0.0168(2) Uani 1 1 d .
C2 C 0.53457(14) 0.41176(14) 0.50398(8) 0.0155(2) Uani 1 1 d .
C4 C 0.68055(15) 0.13750(15) 0.44667(9) 0.0206(3) Uani 1 1 d .
H41 H 0.7932 0.1410 0.4123 0.025 Uiso 1 1 calc R
H42 H 0.6485 0.0369 0.4258 0.025 Uiso 1 1 calc R
C5 C 0.69597(18) 0.12668(15) 0.55783(9) 0.0251(3) Uani 1 1 d .
H51 H 0.6127 0.0693 0.5919 0.030 Uiso 1 1 calc R
H52 H 0.8187 0.0615 0.5776 0.030 Uiso 1 1 calc R
C6 C 0.59756(16) 0.33904(15) 0.68194(8) 0.0188(2) Uani 1 1 d .
C7 C 0.73670(16) 0.29837(15) 0.75100(9) 0.0215(3) Uani 1 1 d .
C8 C 0.91913(17) 0.24522(17) 0.72112(10) 0.0269(3) Uani 1 1 d .
H8 H 0.9520 0.2373 0.6529 0.032 Uiso 1 1 calc R
C9 C 1.0488(2) 0.2050(2) 0.78999(12) 0.0371(4) Uani 1 1 d .
H9 H 1.1707 0.1669 0.7693 0.045 Uiso 1 1 calc R
C10 C 1.0018(2) 0.2202(3) 0.89117(12) 0.0449(4) Uani 1 1 d .
H10 H 1.0922 0.1923 0.9384 0.054 Uiso 1 1 calc R
C11 C 0.8280(2) 0.2744(2) 0.92175(11) 0.0389(4) Uani 1 1 d .
H11 H 0.7985 0.2851 0.9902 0.047 Uiso 1 1 calc R
C12 C 0.68947(19) 0.31545(17) 0.85319(9) 0.0270(3) Uani 1 1 d .
C13 C 0.5080(2) 0.37213(19) 0.88401(10) 0.0297(3) Uani 1 1 d .
H13 H 0.4764 0.3820 0.9523 0.036 Uiso 1 1 calc R
C14 C 0.37792(19) 0.41277(18) 0.81611(10) 0.0279(3) Uani 1 1 d .
H14 H 0.2565 0.4525 0.8374 0.034 Uiso 1 1 calc R
C15 C 0.42281(17) 0.39615(16) 0.71463(9) 0.0233(3) Uani 1 1 d .
H15 H 0.3310 0.4248 0.6682 0.028 Uiso 1 1 calc R
C16 C 0.37453(15) 0.29376(14) 0.39133(8) 0.0166(2) Uani 1 1 d .
C17 C 0.37478(15) 0.24014(14) 0.29349(8) 0.0176(2) Uani 1 1 d .
C18 C 0.52932(16) 0.19377(16) 0.23117(9) 0.0222(3) Uani 1 1 d .
H18 H 0.6380 0.2019 0.2532 0.027 Uiso 1 1 calc R
C19 C 0.52414(19) 0.13726(19) 0.13944(10) 0.0291(3) Uani 1 1 d .
H19 H 0.6294 0.1056 0.0988 0.035 Uiso 1 1 calc R
C20 C 0.3642(2) 0.1257(2) 0.10482(10) 0.0324(3) Uani 1 1 d .
H20 H 0.3625 0.0847 0.0415 0.039 Uiso 1 1 calc R
C21 C 0.21203(18) 0.17327(19) 0.16199(10) 0.0285(3) Uani 1 1 d .
H21 H 0.1044 0.1669 0.1375 0.034 Uiso 1 1 calc R
C22 C 0.21184(16) 0.23198(15) 0.25731(9) 0.0206(3) Uani 1 1 d .
C23 C 0.05467(16) 0.27999(16) 0.31761(10) 0.0236(3) Uani 1 1 d .
H23 H -0.0545 0.2781 0.2930 0.028 Uiso 1 1 calc R
C24 C 0.05896(16) 0.32911(16) 0.41099(10) 0.0235(3) Uani 1 1 d .
H24 H -0.0468 0.3590 0.4513 0.028 Uiso 1 1 calc R
C25 C 0.21968(16) 0.33567(15) 0.44789(9) 0.0205(2) Uani 1 1 d .
H25 H 0.2207 0.3697 0.5130 0.025 Uiso 1 1 calc R

loop_
_atom_site_aniso_label
_atom_site_aniso_U_11
_atom_site_aniso_U_22
_atom_site_aniso_U_33
_atom_site_aniso_U_23
_atom_site_aniso_U_13
_atom_site_aniso_U_12
N1 0.0213(5) 0.0135(4) 0.0167(5) 0.0004(3) -0.0065(3) -0.0037(3)
N3 0.0188(5) 0.0137(4) 0.0183(5) -0.0034(3) -0.0045(3) -0.0042(3)
C2 0.0177(5) 0.0151(5) 0.0150(5) -0.0005(4) -0.0040(4) -0.0066(4)
C4 0.0188(5) 0.0173(5) 0.0249(6) -0.0046(4) -0.0043(4) -0.0031(4)
C5 0.0343(7) 0.0142(5) 0.0250(6) -0.0011(4) -0.0096(5) -0.0034(5)
C6 0.0247(6) 0.0158(5) 0.0168(5) 0.0020(4) -0.0050(4) -0.0076(4)
C7 0.0268(6) 0.0193(5) 0.0200(6) 0.0027(4) -0.0079(4) -0.0091(4)
C8 0.0276(6) 0.0282(6) 0.0264(6) 0.0027(5) -0.0093(5) -0.0105(5)
C9 0.0296(7) 0.0461(9) 0.0371(8) 0.0037(6) -0.0149(6) -0.0130(6)
C10 0.0436(9) 0.0595(11) 0.0344(8) 0.0062(7) -0.0240(7) -0.0182(8)
C11 0.0506(9) 0.0488(9) 0.0210(7) 0.0025(6) -0.0151(6) -0.0195(7)
C12 0.0383(7) 0.0263(6) 0.0190(6) 0.0030(5) -0.0098(5) -0.0133(5)
C13 0.0422(8) 0.0311(7) 0.0176(6) 0.0001(5) -0.0016(5) -0.0144(6)
C14 0.0305(7) 0.0300(6) 0.0233(6) -0.0012(5) 0.0016(5) -0.0099(5)
C15 0.0257(6) 0.0251(6) 0.0201(6) 0.0008(4) -0.0042(4) -0.0096(5)
C16 0.0201(5) 0.0125(5) 0.0176(5) -0.0001(4) -0.0045(4) -0.0054(4)
C17 0.0223(6) 0.0138(5) 0.0176(5) -0.0003(4) -0.0039(4) -0.0065(4)
C18 0.0245(6) 0.0238(6) 0.0199(6) -0.0033(4) -0.0016(4) -0.0092(5)
C19 0.0318(7) 0.0362(7) 0.0208(6) -0.0073(5) 0.0016(5) -0.0115(6)
C20 0.0386(8) 0.0414(8) 0.0199(6) -0.0105(5) -0.0048(5) -0.0132(6)
C21 0.0310(7) 0.0343(7) 0.0234(6) -0.0041(5) -0.0099(5) -0.0126(5)
C22 0.0242(6) 0.0184(5) 0.0200(6) -0.0002(4) -0.0056(4) -0.0070(4)
C23 0.0196(6) 0.0231(6) 0.0289(6) -0.0018(5) -0.0067(5) -0.0065(4)
C24 0.0191(5) 0.0211(6) 0.0296(6) -0.0052(5) 0.0002(4) -0.0044(4)
C25 0.0231(6) 0.0184(5) 0.0204(5) -0.0054(4) -0.0014(4) -0.0058(4)

loop_
_atom_type_symbol
_atom_type_description
_atom_type_number_in_cell
_atom_type_scat_dispersion_real
_atom_type_scat_dispersion_imag
_atom_type_scat_source
C C 46 0.0033 0.0016
; International Tables for Crystallography (1992). 
Vol. C, Tables 4.2.6.8 and 6.1.1.4
;
H H 36 0.0000 0.0000
; International Tables for Crystallography (1992). 
Vol. C, Tables 4.2.6.8 and 6.1.1.4
;
N N 4 0.0061 0.0033
; International Tables for Crystallography (1992). 
Vol. C, Tables 4.2.6.8 and 6.1.1.4
;

loop_
_geom_angle_atom_site_label_1
_geom_angle_atom_site_label_2
_geom_angle_atom_site_label_3
_geom_angle
_geom_angle_site_symmetry_1
C2 N1 C6 120.41(9) .
C2 N1 C5 106.74(9) .
C6 N1 C5 113.04(9) .
C2 N3 C16 120.20(9) .
C2 N3 C4 107.19(8) .
C16 N3 C4 117.95(9) .
C2 C2 N3 123.96(12) 2_666
C2 C2 N1 125.22(12) 2_666
N3 C2 N1 109.49(9) .
N3 C4 C5 103.20(9) .
N3 C4 H41 111.1 .
C5 C4 H41 111.1 .
N3 C4 H42 111.1 .
C5 C4 H42 111.1 .
H41 C4 H42 109.1 .
N1 C5 C4 103.16(9) .
N1 C5 H51 111.1 .
C4 C5 H51 111.1 .
N1 C5 H52 111.1 .
C4 C5 H52 111.1 .
H51 C5 H52 109.1 .
C15 C6 C7 119.96(11) .
C15 C6 N1 122.43(10) .
C7 C6 N1 117.59(10) .
C8 C7 C12 119.08(11) .
C8 C7 C6 122.38(11) .
C12 C7 C6 118.52(11) .
C9 C8 C7 120.56(13) .
C9 C8 H8 119.7 .
C7 C8 H8 119.7 .
C8 C9 C10 120.23(14) .
C8 C9 H9 119.9 .
C10 C9 H9 119.9 .
C11 C10 C9 120.48(13) .
C11 C10 H10 119.8 .
C9 C10 H10 119.8 .
C10 C11 C12 121.19(14) .
C10 C11 H11 119.4 .
C12 C11 H11 119.4 .
C13 C12 C11 121.78(13) .
C13 C12 C7 119.78(11) .
C11 C12 C7 118.44(13) .
C14 C13 C12 120.36(12) .
C14 C13 H13 119.8 .
C12 C13 H13 119.8 .
C13 C14 C15 120.45(13) .
C13 C14 H14 119.8 .
C15 C14 H14 119.8 .
C6 C15 C14 120.91(11) .
C6 C15 H15 119.5 .
C14 C15 H15 119.5 .
C25 C16 N3 121.89(10) .
C25 C16 C17 119.79(10) .
N3 C16 C17 118.31(10) .
C18 C17 C22 118.44(10) .
C18 C17 C16 123.00(10) .
C22 C17 C16 118.56(10) .
C19 C18 C17 120.80(11) .
C19 C18 H18 119.6 .
C17 C18 H18 119.6 .
C18 C19 C20 120.62(12) .
C18 C19 H19 119.7 .
C20 C19 H19 119.7 .
C21 C20 C19 120.09(12) .
C21 C20 H20 120.0 .
C19 C20 H20 120.0 .
C20 C21 C22 121.03(12) .
C20 C21 H21 119.5 .
C22 C21 H21 119.5 .
C23 C22 C21 121.41(11) .
C23 C22 C17 119.61(10) .
C21 C22 C17 118.98(11) .
C24 C23 C22 120.46(11) .
C24 C23 H23 119.8 .
C22 C23 H23 119.8 .
C23 C24 C25 120.37(11) .
C23 C24 H24 119.8 .
C25 C24 H24 119.8 .
C16 C25 C24 121.18(11) .
C16 C25 H25 119.4 .
C24 C25 H25 119.4 .

loop_
_geom_bond_atom_site_label_1
_geom_bond_atom_site_label_2
_geom_bond_distance
_geom_bond_site_symmetry_2
N1 C2 1.4278(13) .
N1 C6 1.4309(15) .
N1 C5 1.4798(14) .
N3 C2 1.4208(13) .
N3 C16 1.4235(14) .
N3 C4 1.4752(14) .
C2 C2 1.354(2) 2_666
C4 C5 1.5153(17) .
C4 H41 0.9900 .
C4 H42 0.9900 .
C5 H51 0.9900 .
C5 H52 0.9900 .
C6 C15 1.3748(17) .
C6 C7 1.4298(16) .
C7 C8 1.4179(18) .
C7 C12 1.4236(18) .
C8 C9 1.3740(18) .
C8 H8 0.9500 .
C9 C10 1.409(2) .
C9 H9 0.9500 .
C10 C11 1.359(2) .
C10 H10 0.9500 .
C11 C12 1.4212(18) .
C11 H11 0.9500 .
C12 C13 1.415(2) .
C13 C14 1.3664(19) .
C13 H13 0.9500 .
C14 C15 1.4107(17) .
C14 H14 0.9500 .
C15 H15 0.9500 .
C16 C25 1.3727(16) .
C16 C17 1.4325(15) .
C17 C18 1.4149(17) .
C17 C22 1.4290(16) .
C18 C19 1.3704(17) .
C18 H18 0.9500 .
C19 C20 1.4080(19) .
C19 H19 0.9500 .
C20 C21 1.363(2) .
C20 H20 0.9500 .
C21 C22 1.4162(17) .
C21 H21 0.9500 .
C22 C23 1.4159(18) .
C23 C24 1.3665(17) .
C23 H23 0.9500 .
C24 C25 1.4120(16) .
C24 H24 0.9500 .
C25 H25 0.9500 .

loop_
_geom_torsion_atom_site_label_1
_geom_torsion_atom_site_label_2
_geom_torsion_atom_site_label_3
_geom_torsion_atom_site_label_4
_geom_torsion
_geom_torsion_site_symmetry_4
C16 N3 C2 C2 -64.24(18) 2_666
C4 N3 C2 C2 157.37(14) 2_666
C16 N3 C2 N1 128.30(10) .
C4 N3 C2 N1 -10.10(12) .
C6 N1 C2 C2 51.36(19) 2_666
C5 N1 C2 C2 -178.07(15) 2_666
C6 N1 C2 N3 -141.38(10) .
C5 N1 C2 N3 -10.80(12) .
C2 N3 C4 C5 26.11(12) .
C16 N3 C4 C5 -113.37(11) .
C2 N1 C5 C4 26.46(12) .
C6 N1 C5 C4 161.07(9) .
N3 C4 C5 N1 -31.75(12) .
C2 N1 C6 C15 28.29(16) .
C5 N1 C6 C15 -99.49(13) .
C2 N1 C6 C7 -153.79(10) .
C5 N1 C6 C7 78.44(13) .
C15 C6 C7 C8 -177.60(11) .
N1 C6 C7 C8 4.42(17) .
C15 C6 C7 C12 1.12(17) .
N1 C6 C7 C12 -176.85(10) .
C12 C7 C8 C9 2.17(19) .
C6 C7 C8 C9 -179.12(13) .
C7 C8 C9 C10 -1.5(2) .
C8 C9 C10 C11 0.1(3) .
C9 C10 C11 C12 0.7(3) .
C10 C11 C12 C13 -179.98(15) .
C10 C11 C12 C7 0.0(2) .
C8 C7 C12 C13 178.59(12) .
C6 C7 C12 C13 -0.17(18) .
C8 C7 C12 C11 -1.43(19) .
C6 C7 C12 C11 179.81(12) .
C11 C12 C13 C14 179.13(14) .
C7 C12 C13 C14 -0.9(2) .
C12 C13 C14 C15 1.0(2) .
C7 C6 C15 C14 -1.04(18) .
N1 C6 C15 C14 176.83(11) .
C13 C14 C15 C6 0.0(2) .
C2 N3 C16 C25 -22.69(15) .
C4 N3 C16 C25 111.41(12) .
C2 N3 C16 C17 156.88(10) .
C4 N3 C16 C17 -69.02(13) .
C25 C16 C17 C18 -179.53(10) .
N3 C16 C17 C18 0.89(16) .
C25 C16 C17 C22 0.06(16) .
N3 C16 C17 C22 -179.52(9) .
C22 C17 C18 C19 -1.95(18) .
C16 C17 C18 C19 177.63(11) .
C17 C18 C19 C20 0.6(2) .
C18 C19 C20 C21 0.9(2) .
C19 C20 C21 C22 -1.1(2) .
C20 C21 C22 C23 -179.36(13) .
C20 C21 C22 C17 -0.3(2) .
C18 C17 C22 C23 -179.13(11) .
C16 C17 C22 C23 1.26(16) .
C18 C17 C22 C21 1.79(17) .
C16 C17 C22 C21 -177.82(11) .
C21 C22 C23 C24 177.17(12) .
C17 C22 C23 C24 -1.89(18) .
C22 C23 C24 C25 1.16(19) .
N3 C16 C25 C24 178.76(10) .
C17 C16 C25 C24 -0.80(17) .
C23 C24 C25 C16 0.20(18) .
